data_7202655
loop_
_publ_author_name
'Wang, Duo-Zhi'
'Liu, Chun-Sen'
'Li, Jian-Rong'
'Li, Lei'
'Zeng, Yong-Fei'
'Bu, Xian-He'

_publ_section_title
;
 New d10 metal?organic coordination polymers with
 9,10-bis(triazol-1-ylmethyl)anthracene (L): Syntheses, crystal
 structures, and luminescent properties
;
_journal_issue 4
_journal_name_full CrystEngComm
_journal_page_first 289
_journal_paper_doi 10.1039/b618015a
_journal_volume 9
_journal_year 2007
_chemical_formula_sum 'C42 H42 Cd Cl2 N12 O11'
_chemical_formula_weight 1074.18
_chemical_name_systematic
;
?
;
_space_group_IT_number 14
_symmetry_cell_setting monoclinic
_symmetry_space_group_name_Hall '-P 2ybc'
_symmetry_space_group_name_H-M 'P 1 21/c 1'
_atom_sites_solution_hydrogens geom
_atom_sites_solution_primary direct
_atom_sites_solution_secondary difmap
_audit_creation_method SHELXL-97
_cell_angle_alpha 90.00
_cell_angle_beta 110.05(3)
_cell_angle_gamma 90.00
_cell_formula_units_Z 4
_cell_length_a 13.675(3)
_cell_length_b 33.935(7)
_cell_length_c 10.178(2)
_cell_measurement_reflns_used 9913
_cell_measurement_temperature 293(2)
_cell_measurement_theta_max 27.8764
_cell_measurement_theta_min 1.2000
_cell_volume 4437.0(18)
_computing_cell_refinement 'Bruker SMART'
_computing_data_collection 'Bruker SMART'
_computing_data_reduction 'Bruker SAINT'
_computing_molecular_graphics 'Bruker SHELXTL'
_computing_publication_material 'Bruker SHELXTL'
_computing_structure_refinement 'SHELXL-97 (Sheldrick, 1997)'
_computing_structure_solution 'SHELXS-97 (Sheldrick, 1990)'
_diffrn_ambient_temperature 293(2)
_diffrn_measured_fraction_theta_full 0.979
_diffrn_measured_fraction_theta_max 0.979
_diffrn_measurement_device_type 'CCD area detector'
_diffrn_measurement_method 'phi and omega scans'
_diffrn_radiation_monochromator graphite
_diffrn_radiation_source 'fine-focus sealed tube'
_diffrn_radiation_type MoK\a
_diffrn_radiation_wavelength 0.71073
_diffrn_reflns_av_R_equivalents 0.0473
_diffrn_reflns_av_sigmaI/netI 0.0505
_diffrn_reflns_limit_h_max 17
_diffrn_reflns_limit_h_min -17
_diffrn_reflns_limit_k_max 44
_diffrn_reflns_limit_k_min -44
_diffrn_reflns_limit_l_max 13
_diffrn_reflns_limit_l_min -7
_diffrn_reflns_number 32321
_diffrn_reflns_theta_full 27.87
_diffrn_reflns_theta_max 27.87
_diffrn_reflns_theta_min 1.20
_diffrn_standards_decay_% 0
_diffrn_standards_interval_count 0
_diffrn_standards_interval_time 0
_diffrn_standards_number 0
_exptl_absorpt_coefficient_mu 0.689
_exptl_absorpt_correction_T_max 0.8746
_exptl_absorpt_correction_T_min 0.8633
_exptl_absorpt_correction_type multi-scan
_exptl_absorpt_process_details SADABS
_exptl_crystal_colour yellow
_exptl_crystal_density_diffrn 1.608
_exptl_crystal_density_method 'not measured'
_exptl_crystal_description block
_exptl_crystal_F_000 2192
_exptl_crystal_size_max 0.22
_exptl_crystal_size_mid 0.20
_exptl_crystal_size_min 0.20
_refine_diff_density_max 1.844
_refine_diff_density_min -2.687
_refine_diff_density_rms 0.212
_refine_ls_extinction_method none
_refine_ls_goodness_of_fit_ref 1.084
_refine_ls_hydrogen_treatment mixed
_refine_ls_matrix_type full
_refine_ls_number_parameters 647
_refine_ls_number_reflns 10348
_refine_ls_number_restraints 14
_refine_ls_restrained_S_all 1.088
_refine_ls_R_factor_all 0.1085
_refine_ls_R_factor_gt 0.0952
_refine_ls_shift/su_max 0.000
_refine_ls_shift/su_mean 0.000
_refine_ls_structure_factor_coef Fsqd
_refine_ls_weighting_details 'calc w=1/[\s^2^(Fo^2^)+(0.1925P)^2^+7.5285P] where P=(Fo^2^+2Fc^2^)/3'
_refine_ls_weighting_scheme calc
_refine_ls_wR_factor_gt 0.2696
_refine_ls_wR_factor_ref 0.2874
_reflns_number_gt 8439
_reflns_number_total 10348
_reflns_threshold_expression I>2sigma(I)
_cod_data_source_file b618015a.txt
_cod_data_source_block 5
_cod_depositor_comments
;
The following automatic conversions were performed:
'_symmetry_cell_setting' value 'Monoclinic' changed to 'monoclinic'
according to '/home/saulius/struct/CIF-dictionaries/cif_core.dic'
dictionary named 'cif_core.dic' version 2.4.1 from
2010-06-29.

'_exptl_absorpt_correction_type' value 'Multi-scan' changed
to 'multi-scan' according to
'/home/saulius/struct/CIF-dictionaries/cif_core.dic' dictionary named
'cif_core.dic' version 2.4.1 from 2010-06-29.

Automatic conversion script
Id: cif_fix_enum 1527 2010-12-29 10:47:43Z saulius 
;
_cod_original_cell_volume 4437.0(15)
_cod_original_sg_symbol_H-M 'P2(1)/c '
_cod_database_code 7202655

loop_
_symmetry_equiv_pos_as_xyz
'x, y, z'
'-x, y+1/2, -z+1/2'
'-x, -y, -z'
'x, -y-1/2, z-1/2'

loop_
_atom_site_label
_atom_site_type_symbol
_atom_site_fract_x
_atom_site_fract_y
_atom_site_fract_z
_atom_site_U_iso_or_equiv
_atom_site_adp_type
_atom_site_occupancy
_atom_site_symmetry_multiplicity
_atom_site_calc_flag
_atom_site_refinement_flags
_atom_site_disorder_assembly
_atom_site_disorder_group
Cd1 Cd 0.03199(3) 0.127301(14) 0.45607(5) 0.0355(2) Uani 1 1 d . . .
N1 N -0.0964(3) 0.08780(11) 0.3826(4) 0.0112(6) Uani 1 1 d . . .
N2 N -0.2125(3) 0.04025(12) 0.3813(4) 0.0169(8) Uani 1 1 d . . .
N3 N -0.2310(3) 0.05475(10) 0.2498(3) 0.0106(6) Uani 1 1 d . . .
N4 N -0.8062(3) 0.08034(10) -0.1411(4) 0.0126(7) Uani 1 1 d . . .
N5 N -0.8040(3) 0.04718(12) -0.2133(4) 0.0234(9) Uani 1 1 d . . .
N6 N -0.9020(3) 0.09417(11) -0.3565(4) 0.0143(7) Uani 1 1 d . . .
N7 N -0.0486(3) 0.16553(11) 0.5486(4) 0.0129(7) Uani 1 1 d . . .
N8 N -0.1214(3) 0.21785(11) 0.6147(4) 0.0197(8) Uani 1 1 d . . .
N9 N -0.1481(3) 0.18373(11) 0.6647(4) 0.0141(7) Uani 1 1 d . . .
N10 N -0.7205(3) 0.20536(12) 0.4765(4) 0.0166(8) Uani 1 1 d . . .
N11 N -0.7145(3) 0.21001(11) 0.6114(4) 0.0172(7) Uani 1 1 d . . .
N12 N -0.8471(3) 0.16952(12) 0.4977(4) 0.0173(7) Uani 1 1 d . . .
C1 C -0.1308(3) 0.06140(14) 0.4579(4) 0.0166(8) Uani 1 1 d . . .
H1A H -0.1000 0.0584 0.5542 0.020 Uiso 1 1 calc R . .
C2 C -0.1623(3) 0.08280(12) 0.2520(4) 0.0136(8) Uani 1 1 d . . .
H2A H -0.1605 0.0968 0.1743 0.016 Uiso 1 1 calc R . .
C3 C -0.3117(3) 0.03745(12) 0.1279(4) 0.0114(7) Uani 1 1 d . . .
H3A H -0.3082 0.0090 0.1372 0.014 Uiso 1 1 calc R . .
H3B H -0.2961 0.0442 0.0446 0.014 Uiso 1 1 calc R . .
C4 C -0.4218(3) 0.05045(11) 0.1072(4) 0.0090(7) Uani 1 1 d . . .
C5 C -0.4859(3) 0.02736(12) 0.1603(4) 0.0103(7) Uani 1 1 d . . .
C6 C -0.4468(3) -0.00592(13) 0.2464(5) 0.0168(8) Uani 1 1 d . . .
H6A H -0.3766 -0.0123 0.2713 0.020 Uiso 1 1 calc R . .
C7 C -0.5103(4) -0.02900(14) 0.2940(5) 0.0235(10) Uani 1 1 d . . .
H7A H -0.4828 -0.0506 0.3508 0.028 Uiso 1 1 calc R . .
C8 C -0.6160(4) -0.02001(15) 0.2569(5) 0.0212(9) Uani 1 1 d . . .
H8A H -0.6587 -0.0361 0.2880 0.025 Uiso 1 1 calc R . .
C9 C -0.6578(3) 0.01205(13) 0.1756(5) 0.0160(8) Uani 1 1 d . . .
H9A H -0.7284 0.0174 0.1525 0.019 Uiso 1 1 calc R . .
C10 C -0.5948(3) 0.03766(12) 0.1252(4) 0.0096(7) Uani 1 1 d . . .
C11 C -0.6346(3) 0.07151(12) 0.0438(4) 0.0106(7) Uani 1 1 d . . .
C12 C -0.5691(3) 0.09555(12) -0.0036(4) 0.0107(7) Uani 1 1 d . . .
C13 C -0.6060(3) 0.13027(13) -0.0827(5) 0.0160(9) Uani 1 1 d . . .
H13A H -0.6745 0.1381 -0.1004 0.019 Uiso 1 1 calc R . .
C14 C -0.5432(4) 0.15267(15) -0.1342(5) 0.0213(9) Uani 1 1 d . . .
H14A H -0.5697 0.1750 -0.1877 0.026 Uiso 1 1 calc R . .
C15 C -0.4380(4) 0.14149(15) -0.1053(5) 0.0211(9) Uani 1 1 d . . .
H15A H -0.3950 0.1567 -0.1388 0.025 Uiso 1 1 calc R . .
C16 C -0.3995(3) 0.10837(14) -0.0280(5) 0.0162(8) Uani 1 1 d . . .
H16A H -0.3305 0.1014 -0.0105 0.019 Uiso 1 1 calc R . .
C17 C -0.4615(3) 0.08456(12) 0.0258(4) 0.0105(7) Uani 1 1 d . . .
C18 C -0.7473(3) 0.08331(14) 0.0095(4) 0.0163(8) Uani 1 1 d . . .
H18A H -0.7792 0.0664 0.0602 0.020 Uiso 1 1 calc R . .
H18B H -0.7505 0.1102 0.0400 0.020 Uiso 1 1 calc R . .
C19 C -0.8630(4) 0.05665(14) -0.3424(5) 0.0237(10) Uani 1 1 d . . .
H19A H -0.8767 0.0393 -0.4173 0.028 Uiso 1 1 calc R . .
C20 C -0.8658(3) 0.10737(12) -0.2258(4) 0.0112(7) Uani 1 1 d . . .
H20A H -0.8801 0.1321 -0.1975 0.013 Uiso 1 1 calc R . .
C21 C -0.0610(3) 0.20585(13) 0.5480(5) 0.0180(9) Uani 1 1 d . . .
H21A H -0.0290 0.2230 0.5039 0.022 Uiso 1 1 calc R . .
C22 C -0.1037(3) 0.15303(13) 0.6255(5) 0.0159(8) Uani 1 1 d . . .
H22A H -0.1104 0.1269 0.6484 0.019 Uiso 1 1 calc R . .
C23 C -0.2153(3) 0.18332(15) 0.7504(5) 0.0188(9) Uani 1 1 d . . .
H23A H -0.1876 0.2015 0.8277 0.023 Uiso 1 1 calc R . .
H23B H -0.2143 0.1571 0.7892 0.023 Uiso 1 1 calc R . .
C24 C -0.3257(3) 0.19447(13) 0.6689(4) 0.0135(8) Uani 1 1 d . . .
C25 C -0.3628(3) 0.23253(13) 0.6782(4) 0.0131(8) Uani 1 1 d . . .
C26 C -0.2983(4) 0.26252(14) 0.7635(5) 0.0197(9) Uani 1 1 d . . .
H26A H -0.2287 0.2569 0.8122 0.024 Uiso 1 1 calc R . .
C27 C -0.3357(4) 0.29925(15) 0.7758(5) 0.0235(10) Uani 1 1 d . . .
H27A H -0.2918 0.3182 0.8319 0.028 Uiso 1 1 calc R . .
C28 C -0.4416(4) 0.30828(15) 0.7028(5) 0.0231(10) Uani 1 1 d . . .
H28A H -0.4667 0.3333 0.7103 0.028 Uiso 1 1 calc R . .
C29 C -0.5072(4) 0.28046(15) 0.6212(5) 0.0223(9) Uani 1 1 d . . .
H29A H -0.5772 0.2865 0.5779 0.027 Uiso 1 1 calc R . .
C30 C -0.4703(3) 0.24219(13) 0.6012(4) 0.0142(8) Uani 1 1 d . . .
C31 C -0.5353(3) 0.21434(14) 0.5097(5) 0.0170(8) Uani 1 1 d . . .
C32 C -0.4970(3) 0.17637(14) 0.4987(5) 0.0167(8) Uani 1 1 d . . .
C33 C -0.5600(4) 0.14706(16) 0.4061(5) 0.0242(10) Uani 1 1 d . . .
H33A H -0.6281 0.1531 0.3513 0.029 Uiso 1 1 calc R . .
C34 C -0.5214(5) 0.11033(17) 0.3973(6) 0.0316(12) Uani 1 1 d . . .
H34A H -0.5639 0.0920 0.3362 0.038 Uiso 1 1 calc R . .
C35 C -0.4200(5) 0.09975(15) 0.4776(6) 0.0261(11) Uani 1 1 d . . .
H35A H -0.3955 0.0746 0.4699 0.031 Uiso 1 1 calc R . .
C36 C -0.3559(4) 0.12682(13) 0.5688(5) 0.0199(9) Uani 1 1 d . . .
H36A H -0.2887 0.1196 0.6235 0.024 Uiso 1 1 calc R . .
C37 C -0.3921(3) 0.16588(13) 0.5799(4) 0.0134(8) Uani 1 1 d . . .
C38 C -0.6461(4) 0.22460(17) 0.4221(5) 0.0239(10) Uani 1 1 d . . .
H38A H -0.6554 0.2529 0.4223 0.029 Uiso 1 1 calc R . .
H38B H -0.6596 0.2163 0.3263 0.029 Uiso 1 1 calc R . .
C39 C -0.7990(4) 0.18127(16) 0.4094(5) 0.0222(10) Uani 1 1 d . . .
H39A H -0.8175 0.1738 0.3161 0.027 Uiso 1 1 calc R . .
C40 C -0.7924(3) 0.18830(14) 0.6191(5) 0.0175(8) Uani 1 1 d . . .
H40A H -0.8086 0.1860 0.7004 0.021 Uiso 1 1 calc R . .
C41 C 0.2261(5) 0.0822(2) 0.3966(10) 0.0499(19) Uani 1 1 d . . .
H41A H 0.2387 0.0625 0.3366 0.075 Uiso 1 1 calc R . .
H41B H 0.2561 0.0739 0.4922 0.075 Uiso 1 1 calc R . .
H41C H 0.2572 0.1066 0.3841 0.075 Uiso 1 1 calc R . .
C42 C -0.0789(6) 0.1852(2) 0.1866(7) 0.0423(16) Uani 1 1 d . . .
H42A H -0.0920 0.1874 0.0880 0.063 Uiso 1 1 calc R . .
H42B H -0.0387 0.2074 0.2342 0.063 Uiso 1 1 calc R . .
H42C H -0.1439 0.1845 0.2032 0.063 Uiso 1 1 calc R . .
Cl1 Cl -0.09162(9) 0.06938(4) 0.92458(13) 0.0260(3) Uani 1 1 d D . .
Cl2 Cl 0.12943(9) 0.19406(3) 1.00951(12) 0.0208(3) Uani 1 1 d D . .
O1 O -0.0224(2) 0.14954(10) 0.2381(3) 0.0180(6) Uani 1 1 d . . .
H1B H -0.0067 0.1340 0.1727 0.022 Uiso 1 1 calc R . .
O1W O 0.0303(4) 0.01657(12) 0.2611(5) 0.0390(10) Uani 1 1 d D . .
H1WA H -0.022(4) 0.028(2) 0.200(7) 0.058 Uiso 1 1 d D . .
H1WB H -0.003(5) 0.000(2) 0.293(8) 0.058 Uiso 1 1 d D . .
O2 O 0.1165(3) 0.08753(11) 0.3621(4) 0.0242(7) Uani 1 1 d . . .
H2B H 0.0749 0.0719 0.2894 0.029 Uiso 1 1 calc R . .
O3 O -0.1084(7) 0.0625(2) 0.7801(5) 0.090(3) Uani 1 1 d D A 1
O4 O 0.0154(4) 0.0780(2) 0.9978(9) 0.094(3) Uani 1 1 d D A 2
O5 O -0.1186(3) 0.03444(12) 0.9827(4) 0.0318(9) Uani 1 1 d D A 1
O6 O -0.1569(4) 0.10110(15) 0.9368(5) 0.0484(13) Uani 1 1 d D A 1
O7 O 0.1151(5) 0.22612(13) 1.0893(6) 0.0522(14) Uani 1 1 d D B 1
O8 O 0.0356(7) 0.1855(6) 0.8981(13) 0.076(5) Uani 0.545(17) 1 d PD B 1
O8' O 0.0525(11) 0.1641(4) 0.985(2) 0.067(6) Uani 0.455(17) 1 d PD B 2
O9 O 0.1245(13) 0.1578(2) 1.0862(13) 0.062(5) Uani 0.545(17) 1 d PD B 1
O9' O 0.2272(9) 0.1785(5) 1.0967(13) 0.078(7) Uani 0.455(17) 1 d PD B 2
O10 O 0.2165(7) 0.1934(3) 0.9656(14) 0.050(4) Uani 0.545(17) 1 d PD B 1
O10' O 0.141(2) 0.2059(5) 0.8805(16) 0.118(10) Uani 0.455(17) 1 d PD B 2

loop_
_atom_site_aniso_label
_atom_site_aniso_U_11
_atom_site_aniso_U_22
_atom_site_aniso_U_33
_atom_site_aniso_U_23
_atom_site_aniso_U_13
_atom_site_aniso_U_12
Cd1 0.0284(3) 0.0410(3) 0.0364(3) 0.00009(17) 0.0102(2) -0.00114(16)
N1 0.0059(14) 0.0165(17) 0.0101(15) -0.0005(13) 0.0014(12) -0.0002(12)
N2 0.0121(16) 0.0250(19) 0.0099(16) 0.0047(14) -0.0010(13) -0.0066(14)
N3 0.0053(14) 0.0154(16) 0.0083(15) 0.0005(12) -0.0012(12) 0.0004(12)
N4 0.0093(15) 0.0131(16) 0.0129(16) 0.0020(13) 0.0006(13) 0.0026(12)
N5 0.0204(19) 0.0177(19) 0.021(2) -0.0026(15) -0.0071(16) 0.0085(15)
N6 0.0066(14) 0.0156(17) 0.0157(17) -0.0005(13) -0.0027(13) 0.0039(13)
N7 0.0079(14) 0.0112(16) 0.0201(18) -0.0005(13) 0.0054(14) 0.0003(12)
N8 0.0185(18) 0.0134(17) 0.029(2) 0.0037(15) 0.0101(16) 0.0010(14)
N9 0.0106(15) 0.0104(16) 0.0216(18) -0.0018(13) 0.0057(14) 0.0000(12)
N10 0.0091(16) 0.0236(19) 0.0160(17) 0.0077(14) 0.0028(14) -0.0054(14)
N11 0.0139(17) 0.0186(18) 0.0179(18) 0.0037(14) 0.0041(14) -0.0001(14)
N12 0.0117(16) 0.0231(19) 0.0169(18) 0.0016(14) 0.0046(14) -0.0034(14)
C1 0.0104(18) 0.026(2) 0.0112(18) 0.0011(16) 0.0006(15) -0.0058(16)
C2 0.0124(18) 0.0132(19) 0.0146(19) 0.0013(15) 0.0040(15) -0.0014(14)
C3 0.0060(16) 0.0139(18) 0.0104(17) -0.0046(14) -0.0021(14) -0.0003(14)
C4 0.0056(16) 0.0112(17) 0.0078(16) -0.0020(13) -0.0008(13) 0.0002(13)
C5 0.0077(16) 0.0107(17) 0.0099(17) -0.0006(14) -0.0006(14) 0.0008(13)
C6 0.0123(18) 0.0144(19) 0.018(2) 0.0058(16) -0.0021(16) 0.0007(15)
C7 0.018(2) 0.019(2) 0.026(2) 0.0101(18) -0.0018(18) -0.0008(17)
C8 0.019(2) 0.024(2) 0.019(2) 0.0029(18) 0.0050(17) -0.0098(18)
C9 0.0120(18) 0.018(2) 0.017(2) -0.0019(16) 0.0038(16) -0.0037(15)
C10 0.0054(16) 0.0134(18) 0.0082(16) -0.0017(14) -0.0002(13) -0.0037(13)
C11 0.0040(16) 0.0163(19) 0.0102(17) -0.0006(14) 0.0007(14) 0.0031(13)
C12 0.0071(16) 0.0130(18) 0.0086(17) -0.0003(14) -0.0018(14) 0.0004(14)
C13 0.0112(19) 0.016(2) 0.016(2) 0.0036(16) -0.0010(16) 0.0035(14)
C14 0.018(2) 0.022(2) 0.019(2) 0.0065(17) 0.0001(17) -0.0005(17)
C15 0.015(2) 0.027(2) 0.020(2) 0.0110(18) 0.0042(17) 0.0010(17)
C16 0.0153(19) 0.020(2) 0.0151(19) 0.0040(16) 0.0071(16) 0.0000(16)
C17 0.0080(17) 0.0146(18) 0.0069(16) -0.0007(14) -0.0001(14) 0.0035(14)
C18 0.0080(17) 0.030(2) 0.0097(18) -0.0006(16) 0.0009(15) 0.0024(16)
C19 0.021(2) 0.021(2) 0.018(2) -0.0086(18) -0.0072(18) 0.0069(18)
C20 0.0043(15) 0.0136(18) 0.0138(18) 0.0001(14) 0.0006(14) 0.0037(13)
C21 0.0132(19) 0.014(2) 0.028(2) 0.0036(17) 0.0090(17) 0.0039(15)
C22 0.0109(18) 0.015(2) 0.022(2) 0.0014(16) 0.0053(16) 0.0026(15)
C23 0.014(2) 0.025(2) 0.016(2) 0.0009(17) 0.0041(17) 0.0078(17)
C24 0.0118(18) 0.017(2) 0.0148(19) -0.0018(15) 0.0085(16) -0.0014(15)
C25 0.0121(18) 0.017(2) 0.0115(18) -0.0027(15) 0.0055(15) 0.0003(15)
C26 0.017(2) 0.021(2) 0.020(2) -0.0071(17) 0.0043(17) 0.0038(17)
C27 0.025(2) 0.021(2) 0.025(2) -0.0090(18) 0.010(2) 0.0001(18)
C28 0.026(2) 0.022(2) 0.025(2) -0.0011(18) 0.014(2) 0.0079(18)
C29 0.017(2) 0.026(2) 0.026(2) 0.0036(19) 0.0110(19) 0.0044(18)
C30 0.0110(18) 0.020(2) 0.0146(19) 0.0012(15) 0.0079(16) 0.0009(15)
C31 0.0135(19) 0.025(2) 0.0145(19) 0.0043(17) 0.0072(16) -0.0044(16)
C32 0.0135(19) 0.023(2) 0.016(2) -0.0036(16) 0.0084(16) -0.0075(16)
C33 0.025(2) 0.029(3) 0.022(2) -0.0101(19) 0.013(2) -0.0123(19)
C34 0.046(3) 0.029(3) 0.028(3) -0.014(2) 0.022(2) -0.018(2)
C35 0.041(3) 0.018(2) 0.031(3) -0.0099(19) 0.027(2) -0.011(2)
C36 0.024(2) 0.017(2) 0.024(2) -0.0048(17) 0.016(2) -0.0043(16)
C37 0.0153(19) 0.0148(19) 0.0130(18) -0.0022(15) 0.0086(16) -0.0027(15)
C38 0.014(2) 0.036(3) 0.020(2) 0.013(2) 0.0040(18) -0.0051(18)
C39 0.013(2) 0.038(3) 0.015(2) 0.0014(18) 0.0035(17) -0.0091(18)
C40 0.0110(18) 0.021(2) 0.018(2) 0.0021(17) 0.0026(16) -0.0013(15)
C41 0.027(3) 0.050(4) 0.088(5) -0.027(4) 0.039(3) -0.003(3)
C42 0.045(4) 0.050(4) 0.036(3) 0.023(3) 0.018(3) 0.026(3)
Cl1 0.0205(6) 0.0363(7) 0.0277(6) 0.0105(5) 0.0168(5) 0.0048(5)
Cl2 0.0184(5) 0.0212(5) 0.0219(5) -0.0075(4) 0.0057(4) 0.0000(4)
O1 0.0143(14) 0.0215(16) 0.0176(15) 0.0051(12) 0.0048(12) 0.0001(12)
O1W 0.053(3) 0.026(2) 0.028(2) -0.0062(16) -0.0003(19) 0.0021(18)
O2 0.0191(16) 0.0262(18) 0.0296(18) -0.0057(14) 0.0113(14) 0.0018(13)
O3 0.170(8) 0.084(5) 0.039(3) 0.023(3) 0.068(4) 0.052(5)
O4 0.012(2) 0.108(6) 0.146(7) 0.065(5) 0.009(3) -0.019(3)
O5 0.0305(19) 0.032(2) 0.029(2) 0.0079(16) 0.0049(16) -0.0109(16)
O6 0.064(3) 0.047(3) 0.047(3) 0.022(2) 0.035(2) 0.032(2)
O7 0.078(4) 0.023(2) 0.073(3) -0.027(2) 0.049(3) -0.003(2)
O8 0.026(5) 0.148(15) 0.043(6) -0.037(8) -0.002(5) -0.019(6)
O8' 0.040(7) 0.064(9) 0.103(17) -0.050(11) 0.034(10) -0.033(7)
O9 0.131(14) 0.014(4) 0.077(8) 0.004(4) 0.082(10) 0.009(5)
O9' 0.048(8) 0.102(12) 0.048(8) -0.027(7) -0.031(6) 0.063(8)
O10 0.033(5) 0.042(5) 0.101(11) -0.030(6) 0.054(6) -0.011(4)
O10' 0.25(3) 0.094(12) 0.043(8) 0.031(8) 0.095(14) 0.063(15)

loop_
_atom_type_symbol
_atom_type_description
_atom_type_scat_dispersion_real
_atom_type_scat_dispersion_imag
_atom_type_scat_source
C C 0.0033 0.0016 'International Tables Vol C Tables 4.2.6.8 and 6.1.1.4'
H H 0.0000 0.0000 'International Tables Vol C Tables 4.2.6.8 and 6.1.1.4'
N N 0.0061 0.0033 'International Tables Vol C Tables 4.2.6.8 and 6.1.1.4'
O O 0.0106 0.0060 'International Tables Vol C Tables 4.2.6.8 and 6.1.1.4'
Cl Cl 0.1484 0.1585 'International Tables Vol C Tables 4.2.6.8 and 6.1.1.4'
Cd Cd -0.8075 1.2024 'International Tables Vol C Tables 4.2.6.8 and 6.1.1.4'

loop_
_geom_angle_atom_site_label_1
_geom_angle_atom_site_label_2
_geom_angle_atom_site_label_3
_geom_angle
_geom_angle_site_symmetry_1
_geom_angle_site_symmetry_3
_geom_angle_publ_flag
N12 Cd1 N7 89.21(15) 1_655 . ?
N12 Cd1 N1 171.42(14) 1_655 . ?
N7 Cd1 N1 92.85(14) . . ?
N12 Cd1 N6 96.64(14) 1_655 1_656 ?
N7 Cd1 N6 92.89(14) . 1_656 ?
N1 Cd1 N6 91.58(14) . 1_656 ?
N12 Cd1 O2 90.67(15) 1_655 . ?
N7 Cd1 O2 179.47(14) . . ?
N1 Cd1 O2 87.35(13) . . ?
N6 Cd1 O2 86.61(14) 1_656 . ?
N12 Cd1 O1 86.61(13) 1_655 . ?
N7 Cd1 O1 100.89(13) . . ?
N1 Cd1 O1 84.82(13) . . ?
N6 Cd1 O1 165.89(14) 1_656 . ?
O2 Cd1 O1 79.61(13) . . ?
C2 N1 C1 103.3(3) . . ?
C2 N1 Cd1 128.5(3) . . ?
C1 N1 Cd1 128.2(3) . . ?
C1 N2 N3 102.5(3) . . ?
C2 N3 N2 110.4(3) . . ?
C2 N3 C3 128.3(4) . . ?
N2 N3 C3 121.1(3) . . ?
C20 N4 N5 110.2(3) . . ?
C20 N4 C18 128.6(4) . . ?
N5 N4 C18 121.2(3) . . ?
C19 N5 N4 102.6(4) . . ?
C20 N6 C19 102.2(4) . . ?
C20 N6 Cd1 128.1(3) . 1_454 ?
C19 N6 Cd1 127.9(3) . 1_454 ?
C22 N7 C21 103.0(4) . . ?
C22 N7 Cd1 123.5(3) . . ?
C21 N7 Cd1 133.4(3) . . ?
C21 N8 N9 103.2(4) . . ?
C22 N9 N8 110.1(4) . . ?
C22 N9 C23 127.8(4) . . ?
N8 N9 C23 122.2(4) . . ?
C39 N10 N11 110.4(4) . . ?
C39 N10 C38 128.2(4) . . ?
N11 N10 C38 121.4(4) . . ?
C40 N11 N10 103.0(4) . . ?
C39 N12 C40 103.0(4) . . ?
C39 N12 Cd1 126.5(3) . 1_455 ?
C40 N12 Cd1 130.2(3) . 1_455 ?
N2 C1 N1 114.0(4) . . ?
N2 C1 H1A 123.0 . . ?
N1 C1 H1A 123.0 . . ?
N3 C2 N1 109.8(4) . . ?
N3 C2 H2A 125.1 . . ?
N1 C2 H2A 125.1 . . ?
N3 C3 C4 115.1(3) . . ?
N3 C3 H3A 108.5 . . ?
C4 C3 H3A 108.5 . . ?
N3 C3 H3B 108.5 . . ?
C4 C3 H3B 108.5 . . ?
H3A C3 H3B 107.5 . . ?
C5 C4 C17 120.8(4) . . ?
C5 C4 C3 120.2(3) . . ?
C17 C4 C3 118.8(4) . . ?
C4 C5 C6 121.8(4) . . ?
C4 C5 C10 119.4(4) . . ?
C6 C5 C10 118.8(4) . . ?
C7 C6 C5 121.5(4) . . ?
C7 C6 H6A 119.3 . . ?
C5 C6 H6A 119.3 . . ?
C6 C7 C8 120.0(4) . . ?
C6 C7 H7A 120.0 . . ?
C8 C7 H7A 120.0 . . ?
C9 C8 C7 121.1(4) . . ?
C9 C8 H8A 119.5 . . ?
C7 C8 H8A 119.5 . . ?
C8 C9 C10 121.3(4) . . ?
C8 C9 H9A 119.3 . . ?
C10 C9 H9A 119.3 . . ?
C11 C10 C9 122.9(4) . . ?
C11 C10 C5 119.9(4) . . ?
C9 C10 C5 117.2(4) . . ?
C10 C11 C12 120.5(3) . . ?
C10 C11 C18 120.6(4) . . ?
C12 C11 C18 118.9(4) . . ?
C11 C12 C13 122.0(4) . . ?
C11 C12 C17 120.0(4) . . ?
C13 C12 C17 118.0(4) . . ?
C14 C13 C12 121.9(4) . . ?
C14 C13 H13A 119.1 . . ?
C12 C13 H13A 119.1 . . ?
C13 C14 C15 119.6(4) . . ?
C13 C14 H14A 120.2 . . ?
C15 C14 H14A 120.2 . . ?
C16 C15 C14 120.1(4) . . ?
C16 C15 H15A 120.0 . . ?
C14 C15 H15A 120.0 . . ?
C15 C16 C17 122.0(4) . . ?
C15 C16 H16A 119.0 . . ?
C17 C16 H16A 119.0 . . ?
C16 C17 C4 122.2(4) . . ?
C16 C17 C12 118.4(4) . . ?
C4 C17 C12 119.3(4) . . ?
N4 C18 C11 111.9(3) . . ?
N4 C18 H18A 109.2 . . ?
C11 C18 H18A 109.2 . . ?
N4 C18 H18B 109.2 . . ?
C11 C18 H18B 109.2 . . ?
H18A C18 H18B 107.9 . . ?
N5 C19 N6 114.3(4) . . ?
N5 C19 H19A 122.8 . . ?
N6 C19 H19A 122.8 . . ?
N6 C20 N4 110.6(4) . . ?
N6 C20 H20A 124.7 . . ?
N4 C20 H20A 124.7 . . ?
N8 C21 N7 114.1(4) . . ?
N8 C21 H21A 123.0 . . ?
N7 C21 H21A 123.0 . . ?
N7 C22 N9 109.6(4) . . ?
N7 C22 H22A 125.2 . . ?
N9 C22 H22A 125.2 . . ?
N9 C23 C24 112.7(4) . . ?
N9 C23 H23A 109.1 . . ?
C24 C23 H23A 109.1 . . ?
N9 C23 H23B 109.1 . . ?
C24 C23 H23B 109.1 . . ?
H23A C23 H23B 107.8 . . ?
C25 C24 C37 120.3(4) . . ?
C25 C24 C23 120.9(4) . . ?
C37 C24 C23 118.8(4) . . ?
C24 C25 C26 122.3(4) . . ?
C24 C25 C30 119.7(4) . . ?
C26 C25 C30 117.9(4) . . ?
C27 C26 C25 122.1(4) . . ?
C27 C26 H26A 118.9 . . ?
C25 C26 H26A 118.9 . . ?
C26 C27 C28 119.7(5) . . ?
C26 C27 H27A 120.1 . . ?
C28 C27 H27A 120.1 . . ?
C29 C28 C27 120.6(4) . . ?
C29 C28 H28A 119.7 . . ?
C27 C28 H28A 119.7 . . ?
C28 C29 C30 121.4(4) . . ?
C28 C29 H29A 119.3 . . ?
C30 C29 H29A 119.3 . . ?
C31 C30 C29 121.9(4) . . ?
C31 C30 C25 120.0(4) . . ?
C29 C30 C25 118.1(4) . . ?
C30 C31 C32 119.9(4) . . ?
C30 C31 C38 120.9(4) . . ?
C32 C31 C38 119.2(4) . . ?
C31 C32 C37 120.4(4) . . ?
C31 C32 C33 122.0(4) . . ?
C37 C32 C33 117.6(4) . . ?
C34 C33 C32 121.0(5) . . ?
C34 C33 H33A 119.5 . . ?
C32 C33 H33A 119.5 . . ?
C33 C34 C35 121.7(5) . . ?
C33 C34 H34A 119.2 . . ?
C35 C34 H34A 119.2 . . ?
C36 C35 C34 119.8(5) . . ?
C36 C35 H35A 120.1 . . ?
C34 C35 H35A 120.1 . . ?
C35 C36 C37 120.7(5) . . ?
C35 C36 H36A 119.7 . . ?
C37 C36 H36A 119.7 . . ?
C24 C37 C36 121.3(4) . . ?
C24 C37 C32 119.5(4) . . ?
C36 C37 C32 119.2(4) . . ?
N10 C38 C31 111.0(4) . . ?
N10 C38 H38A 109.4 . . ?
C31 C38 H38A 109.4 . . ?
N10 C38 H38B 109.4 . . ?
C31 C38 H38B 109.4 . . ?
H38A C38 H38B 108.0 . . ?
N10 C39 N12 109.4(4) . . ?
N10 C39 H39A 125.3 . . ?
N12 C39 H39A 125.3 . . ?
N11 C40 N12 114.3(4) . . ?
N11 C40 H40A 122.9 . . ?
N12 C40 H40A 122.9 . . ?
O2 C41 H41A 109.5 . . ?
O2 C41 H41B 109.5 . . ?
H41A C41 H41B 109.5 . . ?
O2 C41 H41C 109.5 . . ?
H41A C41 H41C 109.5 . . ?
H41B C41 H41C 109.5 . . ?
O1 C42 H42A 109.5 . . ?
O1 C42 H42B 109.5 . . ?
H42A C42 H42B 109.5 . . ?
O1 C42 H42C 109.5 . . ?
H42A C42 H42C 109.5 . . ?
H42B C42 H42C 109.5 . . ?
O4 Cl1 O3 110.2(6) . . ?
O4 Cl1 O5 108.5(3) . . ?
O3 Cl1 O5 108.5(4) . . ?
O4 Cl1 O6 111.1(5) . . ?
O3 Cl1 O6 109.1(3) . . ?
O5 Cl1 O6 109.4(3) . . ?
O10 Cl2 O7 119.7(4) . . ?
O10 Cl2 O8 112.0(7) . . ?
O7 Cl2 O8 110.6(7) . . ?
O10 Cl2 O8' 126.0(6) . . ?
O7 Cl2 O8' 114.3(6) . . ?
O8 Cl2 O8' 45.7(10) . . ?
O10 Cl2 O9' 58.6(9) . . ?
O7 Cl2 O9' 102.3(6) . . ?
O8 Cl2 O9' 144.7(10) . . ?
O8' Cl2 O9' 108.9(12) . . ?
O10 Cl2 O10' 48.7(11) . . ?
O7 Cl2 O10' 113.2(8) . . ?
O8 Cl2 O10' 71.4(13) . . ?
O8' Cl2 O10' 110.3(14) . . ?
O9' Cl2 O10' 107.3(14) . . ?
O10 Cl2 O9 110.6(7) . . ?
O7 Cl2 O9 107.4(4) . . ?
O8 Cl2 O9 93.3(12) . . ?
O8' Cl2 O9 48.0(10) . . ?
O9' Cl2 O9 64.2(10) . . ?
O10' Cl2 O9 139.4(8) . . ?
C42 O1 Cd1 127.4(3) . . ?
C42 O1 H1B 116.3 . . ?
Cd1 O1 H1B 116.3 . . ?
H1WA O1W H1WB 98(2) . . ?
C41 O2 Cd1 129.4(4) . . ?
C41 O2 H2B 115.3 . . ?
Cd1 O2 H2B 115.3 . . ?

loop_
_geom_bond_atom_site_label_1
_geom_bond_atom_site_label_2
_geom_bond_distance
_geom_bond_site_symmetry_2
_geom_bond_publ_flag
Cd1 N12 2.118(4) 1_655 ?
Cd1 N7 2.120(4) . ?
Cd1 N1 2.130(3) . ?
Cd1 N6 2.130(4) 1_656 ?
Cd1 O2 2.197(4) . ?
Cd1 O1 2.216(3) . ?
N1 C2 1.336(5) . ?
N1 C1 1.364(6) . ?
N2 C1 1.332(5) . ?
N2 N3 1.365(5) . ?
N3 C2 1.332(5) . ?
N3 C3 1.471(5) . ?
N4 C20 1.329(5) . ?
N4 N5 1.350(5) . ?
N4 C18 1.470(5) . ?
N5 C19 1.325(6) . ?
N6 C20 1.328(6) . ?
N6 C19 1.369(6) . ?
N6 Cd1 2.130(4) 1_454 ?
N7 C22 1.329(6) . ?
N7 C21 1.378(6) . ?
N8 C21 1.301(6) . ?
N8 N9 1.364(5) . ?
N9 C22 1.334(6) . ?
N9 C23 1.468(6) . ?
N10 C39 1.336(6) . ?
N10 N11 1.357(5) . ?
N10 C38 1.468(6) . ?
N11 C40 1.319(6) . ?
N12 C39 1.343(6) . ?
N12 C40 1.363(6) . ?
N12 Cd1 2.118(4) 1_455 ?
C1 H1A 0.9300 . ?
C2 H2A 0.9300 . ?
C3 C4 1.513(5) . ?
C3 H3A 0.9700 . ?
C3 H3B 0.9700 . ?
C4 C5 1.413(6) . ?
C4 C17 1.419(5) . ?
C5 C6 1.417(6) . ?
C5 C10 1.450(5) . ?
C6 C7 1.374(7) . ?
C6 H6A 0.9300 . ?
C7 C8 1.398(7) . ?
C7 H7A 0.9300 . ?
C8 C9 1.367(7) . ?
C8 H8A 0.9300 . ?
C9 C10 1.437(6) . ?
C9 H9A 0.9300 . ?
C10 C11 1.412(6) . ?
C11 C12 1.413(6) . ?
C11 C18 1.513(5) . ?
C12 C13 1.419(6) . ?
C12 C17 1.446(5) . ?
C13 C14 1.378(7) . ?
C13 H13A 0.9300 . ?
C14 C15 1.418(7) . ?
C14 H14A 0.9300 . ?
C15 C16 1.369(6) . ?
C15 H15A 0.9300 . ?
C16 C17 1.410(6) . ?
C16 H16A 0.9300 . ?
C18 H18A 0.9700 . ?
C18 H18B 0.9700 . ?
C19 H19A 0.9300 . ?
C20 H20A 0.9300 . ?
C21 H21A 0.9300 . ?
C22 H22A 0.9300 . ?
C23 C24 1.501(6) . ?
C23 H23A 0.9700 . ?
C23 H23B 0.9700 . ?
C24 C25 1.402(6) . ?
C24 C37 1.422(6) . ?
C25 C26 1.429(6) . ?
C25 C30 1.447(6) . ?
C26 C27 1.369(7) . ?
C26 H26A 0.9300 . ?
C27 C28 1.415(7) . ?
C27 H27A 0.9300 . ?
C28 C29 1.369(7) . ?
C28 H28A 0.9300 . ?
C29 C30 1.433(7) . ?
C29 H29A 0.9300 . ?
C30 C31 1.408(6) . ?
C31 C32 1.410(7) . ?
C31 C38 1.512(6) . ?
C32 C37 1.434(6) . ?
C32 C33 1.436(6) . ?
C33 C34 1.369(9) . ?
C33 H33A 0.9300 . ?
C34 C35 1.394(9) . ?
C34 H34A 0.9300 . ?
C35 C36 1.384(7) . ?
C35 H35A 0.9300 . ?
C36 C37 1.433(6) . ?
C36 H36A 0.9300 . ?
C38 H38A 0.9700 . ?
C38 H38B 0.9700 . ?
C39 H39A 0.9300 . ?
C40 H40A 0.9300 . ?
C41 O2 1.429(7) . ?
C41 H41A 0.9600 . ?
C41 H41B 0.9600 . ?
C41 H41C 0.9600 . ?
C42 O1 1.434(7) . ?
C42 H42A 0.9600 . ?
C42 H42B 0.9600 . ?
C42 H42C 0.9600 . ?
Cl1 O4 1.427(5) . ?
Cl1 O3 1.428(5) . ?
Cl1 O5 1.429(4) . ?
Cl1 O6 1.431(4) . ?
Cl2 O10 1.409(6) . ?
Cl2 O7 1.411(4) . ?
Cl2 O8 1.421(7) . ?
Cl2 O8' 1.421(8) . ?
Cl2 O9' 1.429(7) . ?
Cl2 O10' 1.434(8) . ?
Cl2 O9 1.472(7) . ?
O1 H1B 0.9300 . ?
O1W H1WA 0.854(10) . ?
O1W H1WB 0.853(10) . ?
O2 H2B 0.9300 . ?

loop_
_geom_torsion_atom_site_label_1
_geom_torsion_atom_site_label_2
_geom_torsion_atom_site_label_3
_geom_torsion_atom_site_label_4
_geom_torsion
_geom_torsion_site_symmetry_1
_geom_torsion_site_symmetry_2
_geom_torsion_site_symmetry_3
_geom_torsion_site_symmetry_4
_geom_torsion_publ_flag
N12 Cd1 N1 C2 2.1(12) 1_655 . . . ?
N7 Cd1 N1 C2 105.8(4) . . . . ?
N6 Cd1 N1 C2 -161.3(4) 1_656 . . . ?
O2 Cd1 N1 C2 -74.7(4) . . . . ?
O1 Cd1 N1 C2 5.1(4) . . . . ?
N12 Cd1 N1 C1 -178(20) 1_655 . . . ?
N7 Cd1 N1 C1 -74.4(4) . . . . ?
N6 Cd1 N1 C1 18.5(4) 1_656 . . . ?
O2 Cd1 N1 C1 105.1(4) . . . . ?
O1 Cd1 N1 C1 -175.1(4) . . . . ?
C1 N2 N3 C2 0.3(5) . . . . ?
C1 N2 N3 C3 175.5(4) . . . . ?
C20 N4 N5 C19 1.1(5) . . . . ?
C18 N4 N5 C19 -178.3(4) . . . . ?
N12 Cd1 N7 C22 -143.2(3) 1_655 . . . ?
N1 Cd1 N7 C22 45.1(3) . . . . ?
N6 Cd1 N7 C22 -46.6(3) 1_656 . . . ?
O2 Cd1 N7 C22 -67(15) . . . . ?
O1 Cd1 N7 C22 130.4(3) . . . . ?
N12 Cd1 N7 C21 37.7(4) 1_655 . . . ?
N1 Cd1 N7 C21 -134.0(4) . . . . ?
N6 Cd1 N7 C21 134.3(4) 1_656 . . . ?
O2 Cd1 N7 C21 114(15) . . . . ?
O1 Cd1 N7 C21 -48.7(4) . . . . ?
C21 N8 N9 C22 -0.5(5) . . . . ?
C21 N8 N9 C23 178.8(4) . . . . ?
C39 N10 N11 C40 -0.7(5) . . . . ?
C38 N10 N11 C40 -179.4(4) . . . . ?
N3 N2 C1 N1 -0.8(5) . . . . ?
C2 N1 C1 N2 0.9(5) . . . . ?
Cd1 N1 C1 N2 -178.9(3) . . . . ?
N2 N3 C2 N1 0.3(5) . . . . ?
C3 N3 C2 N1 -174.5(4) . . . . ?
C1 N1 C2 N3 -0.7(5) . . . . ?
Cd1 N1 C2 N3 179.1(3) . . . . ?
C2 N3 C3 C4 -105.8(5) . . . . ?
N2 N3 C3 C4 79.8(5) . . . . ?
N3 C3 C4 C5 -95.1(4) . . . . ?
N3 C3 C4 C17 89.2(5) . . . . ?
C17 C4 C5 C6 -177.5(4) . . . . ?
C3 C4 C5 C6 6.9(6) . . . . ?
C17 C4 C5 C10 3.0(6) . . . . ?
C3 C4 C5 C10 -172.6(3) . . . . ?
C4 C5 C6 C7 -177.9(4) . . . . ?
C10 C5 C6 C7 1.6(7) . . . . ?
C5 C6 C7 C8 0.4(8) . . . . ?
C6 C7 C8 C9 -1.3(8) . . . . ?
C7 C8 C9 C10 0.1(7) . . . . ?
C8 C9 C10 C11 -178.5(4) . . . . ?
C8 C9 C10 C5 1.9(6) . . . . ?
C4 C5 C10 C11 -2.8(6) . . . . ?
C6 C5 C10 C11 177.7(4) . . . . ?
C4 C5 C10 C9 176.8(4) . . . . ?
C6 C5 C10 C9 -2.7(6) . . . . ?
C9 C10 C11 C12 -179.7(4) . . . . ?
C5 C10 C11 C12 -0.2(6) . . . . ?
C9 C10 C11 C18 2.1(6) . . . . ?
C5 C10 C11 C18 -178.3(4) . . . . ?
C10 C11 C12 C13 -178.5(4) . . . . ?
C18 C11 C12 C13 -0.3(6) . . . . ?
C10 C11 C12 C17 2.9(6) . . . . ?
C18 C11 C12 C17 -178.9(4) . . . . ?
C11 C12 C13 C14 -177.0(4) . . . . ?
C17 C12 C13 C14 1.7(6) . . . . ?
C12 C13 C14 C15 -1.5(7) . . . . ?
C13 C14 C15 C16 0.8(8) . . . . ?
C14 C15 C16 C17 -0.4(8) . . . . ?
C15 C16 C17 C4 -179.3(4) . . . . ?
C15 C16 C17 C12 0.7(7) . . . . ?
C5 C4 C17 C16 179.6(4) . . . . ?
C3 C4 C17 C16 -4.7(6) . . . . ?
C5 C4 C17 C12 -0.4(6) . . . . ?
C3 C4 C17 C12 175.3(3) . . . . ?
C11 C12 C17 C16 177.4(4) . . . . ?
C13 C12 C17 C16 -1.3(6) . . . . ?
C11 C12 C17 C4 -2.6(6) . . . . ?
C13 C12 C17 C4 178.7(4) . . . . ?
C20 N4 C18 C11 -128.3(5) . . . . ?
N5 N4 C18 C11 51.0(6) . . . . ?
C10 C11 C18 N4 -114.4(4) . . . . ?
C12 C11 C18 N4 67.4(5) . . . . ?
N4 N5 C19 N6 0.4(6) . . . . ?
C20 N6 C19 N5 -1.7(6) . . . . ?
Cd1 N6 C19 N5 163.9(4) 1_454 . . . ?
C19 N6 C20 N4 2.3(5) . . . . ?
Cd1 N6 C20 N4 -163.2(3) 1_454 . . . ?
N5 N4 C20 N6 -2.3(5) . . . . ?
C18 N4 C20 N6 177.1(4) . . . . ?
N9 N8 C21 N7 1.5(5) . . . . ?
C22 N7 C21 N8 -2.0(5) . . . . ?
Cd1 N7 C21 N8 177.3(3) . . . . ?
C21 N7 C22 N9 1.6(5) . . . . ?
Cd1 N7 C22 N9 -177.8(3) . . . . ?
N8 N9 C22 N7 -0.7(5) . . . . ?
C23 N9 C22 N7 -180.0(4) . . . . ?
C22 N9 C23 C24 -111.7(5) . . . . ?
N8 N9 C23 C24 69.1(5) . . . . ?
N9 C23 C24 C25 -100.7(5) . . . . ?
N9 C23 C24 C37 78.2(5) . . . . ?
C37 C24 C25 C26 -178.4(4) . . . . ?
C23 C24 C25 C26 0.5(7) . . . . ?
C37 C24 C25 C30 2.6(6) . . . . ?
C23 C24 C25 C30 -178.5(4) . . . . ?
C24 C25 C26 C27 -177.8(5) . . . . ?
C30 C25 C26 C27 1.2(7) . . . . ?
C25 C26 C27 C28 0.2(8) . . . . ?
C26 C27 C28 C29 0.8(8) . . . . ?
C27 C28 C29 C30 -3.2(8) . . . . ?
C28 C29 C30 C31 -175.4(5) . . . . ?
C28 C29 C30 C25 4.6(7) . . . . ?
C24 C25 C30 C31 -4.5(6) . . . . ?
C26 C25 C30 C31 176.5(4) . . . . ?
C24 C25 C30 C29 175.6(4) . . . . ?
C26 C25 C30 C29 -3.5(6) . . . . ?
C29 C30 C31 C32 -176.9(4) . . . . ?
C25 C30 C31 C32 3.2(6) . . . . ?
C29 C30 C31 C38 3.4(7) . . . . ?
C25 C30 C31 C38 -176.5(4) . . . . ?
C30 C31 C32 C37 0.0(6) . . . . ?
C38 C31 C32 C37 179.7(4) . . . . ?
C30 C31 C32 C33 -179.5(4) . . . . ?
C38 C31 C32 C33 0.2(7) . . . . ?
C31 C32 C33 C34 -179.8(5) . . . . ?
C37 C32 C33 C34 0.7(7) . . . . ?
C32 C33 C34 C35 0.3(8) . . . . ?
C33 C34 C35 C36 -0.1(8) . . . . ?
C34 C35 C36 C37 -1.1(7) . . . . ?
C25 C24 C37 C36 -180.0(4) . . . . ?
C23 C24 C37 C36 1.1(6) . . . . ?
C25 C24 C37 C32 0.5(6) . . . . ?
C23 C24 C37 C32 -178.4(4) . . . . ?
C35 C36 C37 C24 -177.4(4) . . . . ?
C35 C36 C37 C32 2.1(7) . . . . ?
C31 C32 C37 C24 -1.9(6) . . . . ?
C33 C32 C37 C24 177.6(4) . . . . ?
C31 C32 C37 C36 178.6(4) . . . . ?
C33 C32 C37 C36 -1.9(6) . . . . ?
C39 N10 C38 C31 -123.6(5) . . . . ?
N11 N10 C38 C31 54.9(6) . . . . ?
C30 C31 C38 N10 -106.5(5) . . . . ?
C32 C31 C38 N10 73.8(6) . . . . ?
N11 N10 C39 N12 0.2(6) . . . . ?
C38 N10 C39 N12 178.9(4) . . . . ?
C40 N12 C39 N10 0.3(5) . . . . ?
Cd1 N12 C39 N10 -174.1(3) 1_455 . . . ?
N10 N11 C40 N12 0.9(5) . . . . ?
C39 N12 C40 N11 -0.8(5) . . . . ?
Cd1 N12 C40 N11 173.3(3) 1_455 . . . ?
N12 Cd1 O1 C42 -77.3(5) 1_655 . . . ?
N7 Cd1 O1 C42 11.3(5) . . . . ?
N1 Cd1 O1 C42 103.2(5) . . . . ?
N6 Cd1 O1 C42 178.9(6) 1_656 . . . ?
O2 Cd1 O1 C42 -168.6(5) . . . . ?
N12 Cd1 O2 C41 32.4(6) 1_655 . . . ?
N7 Cd1 O2 C41 -44(16) . . . . ?
N1 Cd1 O2 C41 -155.9(6) . . . . ?
N6 Cd1 O2 C41 -64.2(6) 1_656 . . . ?
O1 Cd1 O2 C41 118.8(6) . . . . ?
